data_7101987
loop_
_publ_author_name
'Zou, Ru-Qiang'
'Zhong, Rui-Qin'
'Du, Miao'
'Kiyobayashi, Tetsu'
'Xu, Qiang'

_publ_section_title
;
 Highly-thermostable metal-organic frameworks (MOFs) of zinc and
 cadmium 4,4'-(hexafluoroisopropylidene)diphthalates with a unique
 fluorite topology.
;
_journal_issue 24
_journal_name_full 'Chemical communications (Cambridge, England)'
_journal_page_first 2467
_journal_page_last 2469
_journal_paper_doi 10.1039/b701200d
_journal_year 2007
_chemical_formula_sum 'C19 H10 Cd2 F6 O10'
_chemical_formula_weight 737.07
_chemical_name_systematic
;
?
;
_space_group_IT_number 15
_symmetry_cell_setting monoclinic
_symmetry_space_group_name_Hall '-C 2yc'
_symmetry_space_group_name_H-M 'C 1 2/c 1'
_atom_sites_solution_hydrogens geom
_atom_sites_solution_primary direct
_atom_sites_solution_secondary difmap
_audit_creation_method SHELXL-97
_cell_angle_alpha 90.00
_cell_angle_beta 90.73(3)
_cell_angle_gamma 90.00
_cell_formula_units_Z 4
_cell_length_a 24.483(5)
_cell_length_b 7.7834(16)
_cell_length_c 10.488(2)
_cell_measurement_temperature 293(2)
_cell_measurement_theta_max 27.48
_cell_measurement_theta_min 3.02
_cell_volume 1998.4(7)
_computing_molecular_graphics Shelxtl
_computing_publication_material Shelxtl
_computing_structure_refinement 'SHELXL-97 (Sheldrick, 1997)'
_computing_structure_solution 'SHELXS-97 (Sheldrick, 1997)'
_diffrn_ambient_temperature 293(2)
_diffrn_measured_fraction_theta_full 0.996
_diffrn_measured_fraction_theta_max 0.996
_diffrn_measurement_device_type 'Rigaku RAXIS-RAPID'
_diffrn_measurement_method \w
_diffrn_radiation_monochromator graphite
_diffrn_radiation_source 'fine-focus sealed tube'
_diffrn_radiation_type MoK\a
_diffrn_radiation_wavelength 0.71073
_diffrn_reflns_av_R_equivalents 0.0662
_diffrn_reflns_av_sigmaI/netI 0.0607
_diffrn_reflns_limit_h_max 31
_diffrn_reflns_limit_h_min -31
_diffrn_reflns_limit_k_max 10
_diffrn_reflns_limit_k_min -10
_diffrn_reflns_limit_l_max 13
_diffrn_reflns_limit_l_min -13
_diffrn_reflns_number 9339
_diffrn_reflns_theta_full 27.48
_diffrn_reflns_theta_max 27.48
_diffrn_reflns_theta_min 3.36
_exptl_absorpt_coefficient_mu 2.246
_exptl_absorpt_correction_T_max 1.000
_exptl_absorpt_correction_T_min 0.770
_exptl_absorpt_correction_type multi-scan
_exptl_absorpt_process_details
;
Higashi, T. (1995). Program for Absorption Correction.
Rigaku Corporation, Tokyo, Japan.
;
_exptl_crystal_colour colorless
_exptl_crystal_density_diffrn 2.450
_exptl_crystal_density_meas ?
_exptl_crystal_density_method 'not measured'
_exptl_crystal_description block
_exptl_crystal_F_000 1416
_exptl_crystal_size_max 0.22
_exptl_crystal_size_mid 0.18
_exptl_crystal_size_min 0.14
_refine_diff_density_max 1.216
_refine_diff_density_min -1.774
_refine_diff_density_rms 0.178
_refine_ls_extinction_coef 0.0046(4)
_refine_ls_extinction_expression Fc^*^=kFc[1+0.001xFc^2^\l^3^/sin(2\q)]^-1/4^
_refine_ls_extinction_method SHELXL
_refine_ls_goodness_of_fit_ref 1.051
_refine_ls_hydrogen_treatment constr
_refine_ls_matrix_type full
_refine_ls_number_parameters 169
_refine_ls_number_reflns 2274
_refine_ls_number_restraints 0
_refine_ls_restrained_S_all 1.051
_refine_ls_R_factor_all 0.0368
_refine_ls_R_factor_gt 0.0360
_refine_ls_shift/su_max 0.000
_refine_ls_shift/su_mean 0.000
_refine_ls_structure_factor_coef Fsqd
_refine_ls_weighting_details 'calc w=1/[\s^2^(Fo^2^)+(0.0563P)^2^+2.1735P] where P=(Fo^2^+2Fc^2^)/3'
_refine_ls_weighting_scheme calc
_refine_ls_wR_factor_gt 0.0901
_refine_ls_wR_factor_ref 0.0909
_reflns_number_gt 2198
_reflns_number_total 2274
_reflns_threshold_expression >2sigma(I)
_cod_data_source_file b701200d.txt
_cod_data_source_block 2
_cod_depositor_comments
;
The following automatic conversions were performed:
'_exptl_absorpt_correction_type' value 'MULTI-SCAN' changed to
'multi-scan' according to
'/home/saulius/struct/CIF-dictionaries/cif_core.dic' dictionary named
'cif_core.dic' version 2.4.1 from 2010-06-29.

Automatic conversion script
Id: cif_fix_enum 1527 2010-12-29 10:47:43Z saulius 

The following automatic conversions were performed:

'_exptl_crystal_density_meas' value 'none' was changed to '?' - the
value is perceived as not measured.

Automatic conversion script
Id: cif_fix_values 3008 2015-01-20 13:52:24Z robertas 
;
_cod_original_sg_symbol_H-M C2/c
_cod_database_code 7101987

loop_
_symmetry_equiv_pos_as_xyz
'x, y, z'
'-x, y, -z+1/2'
'x+1/2, y+1/2, z'
'-x+1/2, y+1/2, -z+1/2'
'-x, -y, -z'
'x, -y, z-1/2'
'-x+1/2, -y+1/2, -z'
'x+1/2, -y+1/2, z-1/2'

loop_
_atom_site_label
_atom_site_type_symbol
_atom_site_fract_x
_atom_site_fract_y
_atom_site_fract_z
_atom_site_U_iso_or_equiv
_atom_site_adp_type
_atom_site_occupancy
_atom_site_symmetry_multiplicity
_atom_site_calc_flag
_atom_site_refinement_flags
Cd1 Cd 0.233834(7) 0.08993(2) 0.646733(17) 0.01711(14) Uani 1 1 d .
C1 C 0.36462(9) 0.0143(3) 0.3755(2) 0.0156(4) Uani 1 1 d .
C2 C 0.36364(10) -0.1423(3) 0.3098(2) 0.0166(4) Uani 1 1 d .
C3 C 0.40268(10) -0.1731(3) 0.2183(2) 0.0230(5) Uani 1 1 d .
H3 H 0.4008 -0.2731 0.1700 0.028 Uiso 1 1 calc R
C4 C 0.44449(12) -0.0572(4) 0.1976(3) 0.0222(5) Uani 1 1 d .
H4 H 0.4700 -0.0795 0.1348 0.027 Uiso 1 1 calc R
C5 C 0.44873(10) 0.0931(3) 0.2703(3) 0.0152(5) Uani 1 1 d .
C6 C 0.40726(10) 0.1318(3) 0.3544(2) 0.0157(4) Uani 1 1 d .
H6 H 0.4076 0.2364 0.3973 0.019 Uiso 1 1 calc R
C7 C 0.32102(10) 0.0626(3) 0.4676(2) 0.0172(5) Uani 1 1 d .
C8 C 0.32279(10) -0.2833(3) 0.3307(2) 0.0167(4) Uani 1 1 d .
C9 C 0.5000 0.2074(4) 0.2500 0.0146(6) Uani 1 2 d S
C10 C 0.48766(10) 0.3238(3) 0.1335(2) 0.0211(5) Uani 1 1 d .
F1 F 0.48455(7) 0.2307(2) 0.02723(14) 0.0335(4) Uani 1 1 d .
F2 F 0.52579(8) 0.4442(3) 0.1167(2) 0.0331(4) Uani 1 1 d .
F3 F 0.44007(8) 0.4053(2) 0.1446(2) 0.0322(5) Uani 1 1 d .
O1 O 0.30948(8) 0.2188(3) 0.48253(19) 0.0224(4) Uani 1 1 d .
O2 O 0.29672(9) -0.0547(3) 0.5287(2) 0.0300(5) Uani 1 1 d .
O3 O 0.33600(9) -0.4042(2) 0.4025(2) 0.0264(5) Uani 1 1 d .
O4 O 0.27892(8) -0.2858(2) 0.26625(19) 0.0226(4) Uani 1 1 d .
O1W O 0.17900(10) 0.1408(4) 0.8237(2) 0.0403(6) Uani 1 1 d .
H1WA H 0.1851 0.0545 0.8660 0.048 Uiso 1 1 d R
H1WB H 0.1823 0.2274 0.8677 0.048 Uiso 1 1 d R

loop_
_atom_site_aniso_label
_atom_site_aniso_U_11
_atom_site_aniso_U_22
_atom_site_aniso_U_33
_atom_site_aniso_U_23
_atom_site_aniso_U_13
_atom_site_aniso_U_12
Cd1 0.01847(18) 0.01269(17) 0.02030(18) -0.00170(5) 0.00539(11) -0.00101(5)
C1 0.0177(11) 0.0116(11) 0.0177(10) 0.0002(8) 0.0067(8) 0.0010(8)
C2 0.0184(11) 0.0125(11) 0.0189(11) 0.0007(9) 0.0049(9) -0.0022(9)
C3 0.0244(12) 0.0160(11) 0.0289(12) -0.0096(10) 0.0092(10) -0.0025(9)
C4 0.0204(12) 0.0221(12) 0.0245(13) -0.0081(11) 0.0143(10) -0.0018(11)
C5 0.0143(11) 0.0126(12) 0.0189(12) -0.0006(7) 0.0070(10) -0.0009(7)
C6 0.0180(11) 0.0118(10) 0.0176(11) -0.0018(9) 0.0081(9) 0.0000(9)
C7 0.0140(11) 0.0191(11) 0.0187(11) -0.0005(9) 0.0060(9) -0.0015(9)
C8 0.0189(11) 0.0123(10) 0.0190(10) -0.0010(8) 0.0078(9) -0.0007(8)
C9 0.0144(14) 0.0121(14) 0.0175(14) 0.000 0.0110(12) 0.000
C10 0.0177(11) 0.0199(12) 0.0258(12) 0.0044(9) 0.0088(9) 0.0035(9)
F1 0.0458(10) 0.0372(10) 0.0175(8) 0.0002(6) 0.0048(7) 0.0101(8)
F2 0.0301(10) 0.0260(8) 0.0434(11) 0.0186(8) 0.0103(8) -0.0032(7)
F3 0.0250(9) 0.0313(10) 0.0406(11) 0.0095(6) 0.0101(8) 0.0139(6)
O1 0.0242(10) 0.0194(9) 0.0238(9) -0.0003(7) 0.0100(8) 0.0079(7)
O2 0.0330(11) 0.0209(9) 0.0368(12) 0.0019(9) 0.0256(9) -0.0048(9)
O3 0.0298(11) 0.0163(10) 0.0331(12) 0.0073(6) -0.0044(9) -0.0063(6)
O4 0.0181(9) 0.0211(9) 0.0287(10) 0.0069(7) 0.0031(7) -0.0031(7)
O1W 0.0399(13) 0.0501(14) 0.0313(12) -0.0121(11) 0.0183(10) -0.0119(11)

loop_
_atom_type_symbol
_atom_type_description
_atom_type_scat_dispersion_real
_atom_type_scat_dispersion_imag
_atom_type_scat_source
C C 0.0033 0.0016 'International Tables Vol C Tables 4.2.6.8 and 6.1.1.4'
H H 0.0000 0.0000 'International Tables Vol C Tables 4.2.6.8 and 6.1.1.4'
F F 0.0171 0.0103 'International Tables Vol C Tables 4.2.6.8 and 6.1.1.4'
O O 0.0106 0.0060 'International Tables Vol C Tables 4.2.6.8 and 6.1.1.4'
Cd Cd -0.8075 1.2024 'International Tables Vol C Tables 4.2.6.8 and 6.1.1.4'

loop_
_geom_angle_atom_site_label_1
_geom_angle_atom_site_label_2
_geom_angle_atom_site_label_3
_geom_angle
_geom_angle_site_symmetry_1
_geom_angle_site_symmetry_3
O4 Cd1 O1 96.35(9) 6_556 7_556
O4 Cd1 O2 107.81(8) 6_556 .
O1 Cd1 O2 108.24(8) 7_556 .
O4 Cd1 O3 155.56(8) 6_556 7_546
O1 Cd1 O3 86.42(7) 7_556 7_546
O2 Cd1 O3 94.19(8) . 7_546
O4 Cd1 O1W 74.11(8) 6_556 .
O1 Cd1 O1W 95.43(9) 7_556 .
O2 Cd1 O1W 155.68(10) . .
O3 Cd1 O1W 81.46(9) 7_546 .
O4 Cd1 O4 119.26(3) 6_556 7_546
O1 Cd1 O4 139.70(8) 7_556 7_546
O2 Cd1 O4 79.83(7) . 7_546
O3 Cd1 O4 53.32(7) 7_546 7_546
O1W Cd1 O4 78.43(8) . 7_546
C2 C1 C6 119.8(2) . .
C2 C1 C7 121.9(2) . .
C6 C1 C7 118.3(2) . .
C3 C2 C1 119.0(2) . .
C3 C2 C8 116.2(2) . .
C1 C2 C8 124.9(2) . .
C4 C3 C2 121.0(2) . .
C4 C3 H3 119.5 . .
C2 C3 H3 119.5 . .
C3 C4 C5 120.6(2) . .
C3 C4 H4 119.7 . .
C5 C4 H4 119.7 . .
C6 C5 C4 118.6(2) . .
C6 C5 C9 124.1(2) . .
C4 C5 C9 117.3(2) . .
C5 C6 C1 120.6(2) . .
C5 C6 H6 119.7 . .
C1 C6 H6 119.7 . .
O1 C7 O2 121.7(2) . .
O1 C7 C1 119.1(2) . .
O2 C7 C1 119.3(2) . .
O3 C8 O4 121.7(2) . .
O3 C8 C2 118.2(2) . .
O4 C8 C2 119.8(2) . .
C10 C9 C10 108.3(3) 2_655 .
C10 C9 C5 107.04(13) 2_655 2_655
C10 C9 C5 112.14(13) . 2_655
C10 C9 C5 112.14(13) 2_655 .
C10 C9 C5 107.04(13) . .
C5 C9 C5 110.2(2) 2_655 .
F1 C10 F3 106.9(2) . .
F1 C10 F2 107.7(2) . .
F3 C10 F2 106.9(2) . .
F1 C10 C9 110.6(2) . .
F3 C10 C9 111.82(18) . .
F2 C10 C9 112.7(2) . .
C7 O1 Cd1 131.60(18) . 7_556
C7 O2 Cd1 104.07(18) . .
C8 O3 Cd1 98.80(17) . 7_546
C8 O4 Cd1 134.05(16) . 6
C8 O4 Cd1 85.98(14) . 7_546
Cd1 O4 Cd1 139.76(8) 6 7_546
Cd1 O1W H1WA 100.9 . .
Cd1 O1W H1WB 122.2 . .
H1WA O1W H1WB 110.7 . .

loop_
_geom_bond_atom_site_label_1
_geom_bond_atom_site_label_2
_geom_bond_distance
_geom_bond_site_symmetry_2
Cd1 O4 2.2533(19) 6_556
Cd1 O1 2.268(2) 7_556
Cd1 O2 2.284(2) .
Cd1 O3 2.293(2) 7_546
Cd1 O1W 2.338(2) .
Cd1 O4 2.5579(19) 7_546
C1 C2 1.400(3) .
C1 C6 1.407(3) .
C1 C7 1.497(3) .
C2 C3 1.384(3) .
C2 C8 1.503(3) .
C3 C4 1.383(4) .
C3 H3 0.9300 .
C4 C5 1.399(3) .
C4 H4 0.9300 .
C5 C6 1.387(3) .
C5 C9 1.555(3) .
C6 H6 0.9300 .
C7 O1 1.258(3) .
C7 O2 1.268(3) .
C8 O3 1.245(3) .
C8 O4 1.262(3) .
C9 C10 1.548(3) 2_655
C9 C10 1.548(3) .
C9 C5 1.555(3) 2_655
C10 F1 1.331(3) .
C10 F3 1.333(3) .
C10 F2 1.336(3) .
O1 Cd1 2.268(2) 7_556
O3 Cd1 2.293(2) 7_546
O4 Cd1 2.2533(19) 6
O4 Cd1 2.5579(19) 7_546
O1W H1WA 0.8172 .
O1W H1WB 0.8207 .

loop_
_geom_torsion_atom_site_label_1
_geom_torsion_atom_site_label_2
_geom_torsion_atom_site_label_3
_geom_torsion_atom_site_label_4
_geom_torsion
_geom_torsion_site_symmetry_1
_geom_torsion_site_symmetry_4
C6 C1 C2 C3 -4.7(4) . .
C7 C1 C2 C3 174.7(2) . .
C6 C1 C2 C8 175.4(2) . .
C7 C1 C2 C8 -5.2(4) . .
C1 C2 C3 C4 4.6(4) . .
C8 C2 C3 C4 -175.4(2) . .
C2 C3 C4 C5 0.9(5) . .
C3 C4 C5 C6 -6.3(4) . .
C3 C4 C5 C9 174.2(2) . .
C4 C5 C6 C1 6.2(4) . .
C9 C5 C6 C1 -174.4(2) . .
C2 C1 C6 C5 -0.8(4) . .
C7 C1 C6 C5 179.8(2) . .
C2 C1 C7 O1 -150.1(2) . .
C6 C1 C7 O1 29.3(3) . .
C2 C1 C7 O2 30.0(4) . .
C6 C1 C7 O2 -150.6(3) . .
C3 C2 C8 O3 83.0(3) . .
C1 C2 C8 O3 -97.0(3) . .
C3 C2 C8 O4 -89.8(3) . .
C1 C2 C8 O4 90.2(3) . .
C6 C5 C9 C10 23.4(3) . 2_655
C4 C5 C9 C10 -157.2(2) . 2_655
C6 C5 C9 C10 -95.3(3) . .
C4 C5 C9 C10 84.1(3) . .
C6 C5 C9 C5 142.5(3) . 2_655
C4 C5 C9 C5 -38.08(19) . 2_655
C10 C9 C10 F1 171.0(2) 2_655 .
C5 C9 C10 F1 53.1(2) 2_655 .
C5 C9 C10 F1 -67.8(2) . .
C10 C9 C10 F3 -69.93(18) 2_655 .
C5 C9 C10 F3 172.2(2) 2_655 .
C5 C9 C10 F3 51.2(3) . .
C10 C9 C10 F2 50.49(17) 2_655 .
C5 C9 C10 F2 -67.4(3) 2_655 .
C5 C9 C10 F2 171.6(2) . .
O2 C7 O1 Cd1 -109.0(3) . 7_556
C1 C7 O1 Cd1 71.1(3) . 7_556
O1 C7 O2 Cd1 2.0(3) . .
C1 C7 O2 Cd1 -178.07(18) . .
O4 Cd1 O2 C7 -56.5(2) 6_556 .
O1 Cd1 O2 C7 46.7(2) 7_556 .
O3 Cd1 O2 C7 134.28(19) 7_546 .
O1W Cd1 O2 C7 -147.2(2) . .
O4 Cd1 O2 C7 -174.2(2) 7_546 .
O4 C8 O3 Cd1 5.0(3) . 7_546
C2 C8 O3 Cd1 -167.65(17) . 7_546
O3 C8 O4 Cd1 170.88(19) . 6
C2 C8 O4 Cd1 -16.6(3) . 6
O3 C8 O4 Cd1 -4.5(2) . 7_546
C2 C8 O4 Cd1 168.1(2) . 7_546
